data_2204548
loop_
_publ_author_name
'Fong Sheen Kuan'
'Tiekink, Edward R. T.'

_publ_section_title
;
 Bis(<i>O,O</i>'-dicyclohexyl
 dithiophosphato-\k^2^<i>S,S</i>')platinum(II)
;
_journal_issue 11
_journal_name_full 'Acta Crystallographica Section E'
_journal_page_first m1619
_journal_page_last m1620
_journal_paper_doi 10.1107/S1600536804025280
_journal_volume 60
_journal_year 2004
_chemical_formula_iupac '[Pt (C12 H22 O2 P1 S2)2]'
_chemical_formula_moiety 'C24 H44 O4 P2 Pt S4'
_chemical_formula_sum 'C24 H44 O4 P2 Pt S4'
_chemical_formula_weight 781.86
_chemical_name_systematic
;
Bis(O,O'-dicyclohexyl dithiophosphato-\k^2^S,S')platinum(II)
;
_space_group_IT_number 14
_symmetry_cell_setting monoclinic
_symmetry_space_group_name_Hall '-P 2yn'
_symmetry_space_group_name_H-M 'P 1 21/n 1'
_atom_sites_solution_hydrogens geom
_atom_sites_solution_primary direct
_atom_sites_solution_secondary difmap
_audit_creation_method SHELXL-97
_cell_angle_alpha 90
_cell_angle_beta 96.573(7)
_cell_angle_gamma 90
_cell_formula_units_Z 2
_cell_length_a 11.876(4)
_cell_length_b 9.379(3)
_cell_length_c 13.889(5)
_cell_measurement_reflns_used 4456
_cell_measurement_temperature 223(2)
_cell_measurement_theta_max 28.4
_cell_measurement_theta_min 2.4
_cell_volume 1536.9(9)
_computing_cell_refinement 'SAINT (Bruker, 2000)'
_computing_data_collection 'SMART (Bruker, 2000)'
_computing_data_reduction 'SAINT '
_computing_molecular_graphics 'ORTEPII (Johnson, 1976)'
_computing_publication_material SHELXL97
_computing_structure_refinement 'SHELXL97 (Sheldrick, 1997)'
_computing_structure_solution 'PATTY in DIRDIF92 (Beurskens et al., 1992)'
_diffrn_ambient_temperature 223(2)
_diffrn_measured_fraction_theta_full 0.980
_diffrn_measured_fraction_theta_max 0.980
_diffrn_measurement_device_type 'Bruker AXS SMART CCD'
_diffrn_measurement_method \w
_diffrn_radiation_monochromator graphite
_diffrn_radiation_source 'fine-focus sealed tube'
_diffrn_radiation_type MoK\a
_diffrn_radiation_wavelength 0.71069
_diffrn_reflns_av_R_equivalents 0.038
_diffrn_reflns_av_sigmaI/netI 0.041
_diffrn_reflns_limit_h_max 16
_diffrn_reflns_limit_h_min -8
_diffrn_reflns_limit_k_max 12
_diffrn_reflns_limit_k_min -13
_diffrn_reflns_limit_l_max 19
_diffrn_reflns_limit_l_min -19
_diffrn_reflns_number 12430
_diffrn_reflns_theta_full 30.3
_diffrn_reflns_theta_max 30.3
_diffrn_reflns_theta_min 2.1
_diffrn_standards_decay_% 0
_diffrn_standards_number 0
_exptl_absorpt_coefficient_mu 4.969
_exptl_absorpt_correction_T_max 0.608
_exptl_absorpt_correction_T_min 0.284
_exptl_absorpt_correction_type multi-scan
_exptl_absorpt_process_details '(SADABS; Bruker, 2000)'
_exptl_crystal_colour orange
_exptl_crystal_density_diffrn 1.690
_exptl_crystal_density_method 'not measured'
_exptl_crystal_description block
_exptl_crystal_F_000 784
_exptl_crystal_size_max 0.31
_exptl_crystal_size_mid 0.21
_exptl_crystal_size_min 0.10
_refine_diff_density_max 2.17
_refine_diff_density_min -0.52
_refine_ls_extinction_method none
_refine_ls_goodness_of_fit_ref 1.05
_refine_ls_hydrogen_treatment mixed
_refine_ls_matrix_type full
_refine_ls_number_parameters 160
_refine_ls_number_reflns 4512
_refine_ls_number_restraints 0
_refine_ls_restrained_S_all 1.05
_refine_ls_R_factor_all 0.045
_refine_ls_R_factor_gt 0.034
_refine_ls_shift/su_max 0.000
_refine_ls_shift/su_mean 0.000
_refine_ls_structure_factor_coef Fsqd
_refine_ls_weighting_details 'calc w = 1/[\s^2^(Fo^2^)+(0.0434P)^2^] where P = (Fo^2^+2Fc^2^)/3'
_refine_ls_weighting_scheme calc
_refine_ls_wR_factor_gt 0.079
_refine_ls_wR_factor_ref 0.085
_reflns_number_gt 3533
_reflns_number_total 4512
_reflns_threshold_expression I>2\s(I)
_cod_data_source_file ng6051.cif
_cod_data_source_block I
_cod_original_sg_symbol_H-M 'P 21/n'
_cod_database_code 2204548
_cod_database_fobs_code 2204548

loop_
_symmetry_equiv_pos_as_xyz
'x, y, z'
'-x+1/2, y+1/2, -z+1/2'
'-x, -y, -z'
'x-1/2, -y-1/2, z-1/2'

loop_
_atom_site_label
_atom_site_fract_x
_atom_site_fract_y
_atom_site_fract_z
_atom_site_U_iso_or_equiv
_atom_site_adp_type
_atom_site_calc_flag
_atom_site_refinement_flags
_atom_site_occupancy
_atom_site_type_symbol
Pt 0.0000 0.0000 0.0000 0.03287(7) Uani d S 1 Pt
S1 0.04422(8) -0.20578(10) -0.08143(7) 0.0531(3) Uani d . 1 S
S2 0.19050(9) -0.00546(8) 0.06072(9) 0.0486(2) Uani d . 1 S
P1 0.20589(7) -0.16918(9) -0.03013(6) 0.0405(2) Uani d . 1 P
O1 0.2709(2) -0.3013(3) 0.01567(17) 0.0484(6) Uani d . 1 O
O2 0.2862(2) -0.1409(2) -0.10893(17) 0.0509(6) Uani d . 1 O
C1 0.2330(3) -0.3765(4) 0.0987(3) 0.0477(9) Uani d . 1 C
H1 0.1619 -0.3335 0.1158 0.057 Uiso calc R 1 H
C2 0.2128(6) -0.5299(6) 0.0689(5) 0.0750(16) Uani d . 1 C
H2A 0.1587 -0.5340 0.0101 0.090 Uiso calc R 1 H
H2B 0.1800 -0.5814 0.1204 0.090 Uiso calc R 1 H
C3 0.3234(5) -0.6006(5) 0.0499(4) 0.0832(15) Uani d . 1 C
H3A 0.3094 -0.7019 0.0357 0.100 Uiso calc R 1 H
H3B 0.3505 -0.5568 -0.0073 0.100 Uiso calc R 1 H
C4 0.4131(6) -0.5874(7) 0.1338(5) 0.098(2) Uani d . 1 C
H4A 0.3898 -0.6392 0.1895 0.117 Uiso calc R 1 H
H4B 0.4837 -0.6297 0.1171 0.117 Uiso calc R 1 H
C5 0.4323(5) -0.4343(8) 0.1598(4) 0.0816(16) Uani d . 1 C
H5A 0.4626 -0.3851 0.1061 0.098 Uiso calc R 1 H
H5B 0.4888 -0.4276 0.2168 0.098 Uiso calc R 1 H
C6 0.3243(4) -0.3611(5) 0.1813(3) 0.0634(11) Uani d . 1 C
H6A 0.2988 -0.4026 0.2397 0.076 Uiso calc R 1 H
H6B 0.3395 -0.2596 0.1936 0.076 Uiso calc R 1 H
C7 0.2813(4) -0.0109(3) -0.1689(4) 0.0483(10) Uani d . 1 C
H7 0.2123 0.0445 -0.1601 0.058 Uiso calc R 1 H
C8 0.2778(4) -0.0588(6) -0.2702(3) 0.0715(14) Uani d . 1 C
H8A 0.2686 0.0240 -0.3134 0.086 Uiso calc R 1 H
H8B 0.2124 -0.1217 -0.2860 0.086 Uiso calc R 1 H
C9 0.3870(6) -0.1389(6) -0.2867(3) 0.095(2) Uani d . 1 C
H9A 0.3879 -0.1568 -0.3561 0.115 Uiso calc R 1 H
H9B 0.3888 -0.2312 -0.2534 0.115 Uiso calc R 1 H
C10 0.4919(6) -0.0511(7) -0.2481(7) 0.126(3) Uani d . 1 C
H10A 0.5600 -0.1090 -0.2516 0.151 Uiso calc R 1 H
H10B 0.4971 0.0325 -0.2897 0.151 Uiso calc R 1 H
C11 0.4888(6) -0.0034(5) -0.1478(8) 0.096(3) Uani d . 1 C
H11A 0.5539 0.0587 -0.1288 0.115 Uiso calc R 1 H
H11B 0.4947 -0.0864 -0.1046 0.115 Uiso calc R 1 H
C12 0.3839(4) 0.0741(5) -0.1366(4) 0.0768(15) Uani d . 1 C
H12A 0.3831 0.1000 -0.0683 0.092 Uiso calc R 1 H
H12B 0.3823 0.1625 -0.1744 0.092 Uiso calc R 1 H

loop_
_atom_site_aniso_label
_atom_site_aniso_U_11
_atom_site_aniso_U_22
_atom_site_aniso_U_33
_atom_site_aniso_U_12
_atom_site_aniso_U_13
_atom_site_aniso_U_23
Pt 0.02553(9) 0.03805(10) 0.03528(11) 0.00659(6) 0.00459(6) -0.00669(7)
S1 0.0438(5) 0.0534(5) 0.0603(6) 0.0141(4) -0.0019(4) -0.0236(4)
S2 0.0286(4) 0.0628(6) 0.0532(6) 0.0096(3) -0.0004(4) -0.0182(4)
P1 0.0362(5) 0.0467(5) 0.0401(5) 0.0158(4) 0.0105(4) 0.0027(4)
O1 0.0449(14) 0.0565(14) 0.0475(14) 0.0210(11) 0.0216(11) 0.0203(11)
O2 0.0586(16) 0.0484(14) 0.0499(14) 0.0260(11) 0.0250(12) 0.0196(11)
C1 0.049(2) 0.058(2) 0.0393(19) 0.0048(17) 0.0215(16) 0.0114(16)
C2 0.080(4) 0.079(3) 0.067(3) -0.035(3) 0.012(3) -0.002(3)
C3 0.129(5) 0.039(2) 0.086(4) -0.005(3) 0.031(3) -0.008(2)
C4 0.118(5) 0.087(4) 0.091(4) 0.051(4) 0.026(4) 0.041(3)
C5 0.070(4) 0.108(4) 0.061(3) 0.008(3) -0.018(3) 0.008(3)
C6 0.083(3) 0.071(3) 0.036(2) -0.008(2) 0.005(2) 0.0013(18)
C7 0.048(2) 0.041(2) 0.057(2) 0.0178(14) 0.0083(18) 0.0188(15)
C8 0.084(4) 0.073(3) 0.052(3) -0.012(3) -0.016(2) 0.027(2)
C9 0.173(6) 0.076(3) 0.044(3) 0.046(4) 0.038(3) 0.014(2)
C10 0.086(5) 0.087(4) 0.225(9) 0.040(4) 0.103(6) 0.093(5)
C11 0.041(3) 0.082(4) 0.161(9) -0.014(2) -0.003(4) 0.032(4)
C12 0.084(4) 0.040(2) 0.100(4) 0.000(2) -0.017(3) 0.005(2)

loop_
_atom_type_symbol
_atom_type_description
_atom_type_scat_dispersion_real
_atom_type_scat_dispersion_imag
_atom_type_scat_source
C C 0.0033 0.0016 'International Tables Vol C Tables 4.2.6.8 and 6.1.1.4'
H H 0.0000 0.0000 'International Tables Vol C Tables 4.2.6.8 and 6.1.1.4'
O O 0.0106 0.0060 'International Tables Vol C Tables 4.2.6.8 and 6.1.1.4'
P P 0.1023 0.0942 'International Tables Vol C Tables 4.2.6.8 and 6.1.1.4'
S S 0.1246 0.1234 'International Tables Vol C Tables 4.2.6.8 and 6.1.1.4'
Pt Pt -1.7033 8.3905 'International Tables Vol C Tables 4.2.6.8 and 6.1.1.4'

loop_
_geom_angle_atom_site_label_1
_geom_angle_atom_site_label_2
_geom_angle_atom_site_label_3
_geom_angle_site_symmetry_1
_geom_angle_site_symmetry_3
_geom_angle
_geom_angle_publ_flag
S2 Pt S2 3 . 180 ?
S2 Pt S1 3 3 83.89(3) ?
S2 Pt S1 . 3 96.11(3) ?
S1 Pt S1 3 . 180 ?
S1 Pt S2 . . 83.89(3) y
S1 Pt S2 . 3 96.11(3) y
Pt S1 P1 . . 86.87(4) y
Pt S2 P1 . . 86.77(4) y
S1 P1 S2 . . 101.67(5) y
S1 P1 O1 . . 114.85(11) y
S1 P1 O2 . . 114.83(11) y
S2 P1 O1 . . 115.35(11) y
S2 P1 O2 . . 114.78(12) y
O1 P1 O2 . . 96.17(12) y
P1 O1 C1 . . 121.5(2) y
P1 O2 C7 . . 123.4(2) y
O1 C1 C6 . . 107.2(3) ?
O1 C1 C2 . . 107.3(4) ?
C6 C1 C2 . . 112.5(4) ?
O1 C1 H1 . . 109.9 ?
C6 C1 H1 . . 109.9 ?
C2 C1 H1 . . 109.9 ?
C1 C2 C3 . . 110.4(4) ?
C1 C2 H2A . . 109.6 ?
C3 C2 H2A . . 109.6 ?
C1 C2 H2B . . 109.6 ?
C3 C2 H2B . . 109.6 ?
H2A C2 H2B . . 108.1 ?
C4 C3 C2 . . 112.4(5) ?
C4 C3 H3A . . 109.1 ?
C2 C3 H3A . . 109.1 ?
C4 C3 H3B . . 109.1 ?
C2 C3 H3B . . 109.1 ?
H3A C3 H3B . . 107.9 ?
C5 C4 C3 . . 110.2(4) ?
C5 C4 H4A . . 109.6 ?
C3 C4 H4A . . 109.6 ?
C5 C4 H4B . . 109.6 ?
C3 C4 H4B . . 109.6 ?
H4A C4 H4B . . 108.1 ?
C4 C5 C6 . . 112.0(4) ?
C4 C5 H5A . . 109.2 ?
C6 C5 H5A . . 109.2 ?
C4 C5 H5B . . 109.2 ?
C6 C5 H5B . . 109.2 ?
H5A C5 H5B . . 107.9 ?
C1 C6 C5 . . 111.2(4) ?
C1 C6 H6A . . 109.4 ?
C5 C6 H6A . . 109.4 ?
C1 C6 H6B . . 109.4 ?
C5 C6 H6B . . 109.4 ?
H6A C6 H6B . . 108.0 ?
O2 C7 C8 . . 106.4(3) ?
O2 C7 C12 . . 107.2(3) ?
C8 C7 C12 . . 112.7(4) ?
O2 C7 H7 . . 110.1 ?
C8 C7 H7 . . 110.1 ?
C12 C7 H7 . . 110.1 ?
C7 C8 C9 . . 111.1(4) ?
C7 C8 H8A . . 109.4 ?
C9 C8 H8A . . 109.4 ?
C7 C8 H8B . . 109.4 ?
C9 C8 H8B . . 109.4 ?
H8A C8 H8B . . 108.0 ?
C8 C9 C10 . . 110.5(4) ?
C8 C9 H9A . . 109.6 ?
C10 C9 H9A . . 109.6 ?
C8 C9 H9B . . 109.6 ?
C10 C9 H9B . . 109.6 ?
H9A C9 H9B . . 108.1 ?
C11 C10 C9 . . 112.7(4) ?
C11 C10 H10A . . 109.0 ?
C9 C10 H10A . . 109.0 ?
C11 C10 H10B . . 109.0 ?
C9 C10 H10B . . 109.0 ?
H10A C10 H10B . . 107.8 ?
C10 C11 C12 . . 111.4(6) ?
C10 C11 H11A . . 109.3 ?
C12 C11 H11A . . 109.3 ?
C10 C11 H11B . . 109.3 ?
C12 C11 H11B . . 109.3 ?
H11A C11 H11B . . 108.0 ?
C7 C12 C11 . . 112.3(4) ?
C7 C12 H12A . . 109.1 ?
C11 C12 H12A . . 109.1 ?
C7 C12 H12B . . 109.1 ?
C11 C12 H12B . . 109.1 ?
H12A C12 H12B . . 107.9 ?

loop_
_geom_bond_atom_site_label_1
_geom_bond_atom_site_label_2
_geom_bond_site_symmetry_2
_geom_bond_distance
_geom_bond_publ_flag
Pt S2 3 2.3228(12) ?
Pt S1 3 2.3271(10) ?
Pt S1 . 2.3271(10) y
Pt S2 . 2.3228(12) y
S1 P1 . 1.9997(14) y
S2 P1 . 2.0090(13) y
P1 O1 . 1.557(2) y
P1 O2 . 1.555(3) y
O1 C1 . 1.466(4) y
O2 C7 . 1.475(4) y
C1 C6 . 1.493(5) ?
C1 C2 . 1.508(6) ?
C1 H1 . 0.9900 ?
C2 C3 . 1.522(8) ?
C2 H2A . 0.9800 ?
C2 H2B . 0.9800 ?
C3 C4 . 1.491(7) ?
C3 H3A . 0.9800 ?
C3 H3B . 0.9800 ?
C4 C5 . 1.492(10) ?
C4 H4A . 0.9800 ?
C4 H4B . 0.9800 ?
C5 C6 . 1.514(7) ?
C5 H5A . 0.9800 ?
C5 H5B . 0.9800 ?
C6 H6A . 0.9800 ?
C6 H6B . 0.9800 ?
C7 C8 . 1.473(7) ?
C7 C12 . 1.482(6) ?
C7 H7 . 0.9900 ?
C8 C9 . 1.538(7) ?
C8 H8A . 0.9800 ?
C8 H8B . 0.9800 ?
C9 C10 . 1.538(9) ?
C9 H9A . 0.9800 ?
C9 H9B . 0.9800 ?
C10 C11 . 1.468(13) ?
C10 H10A . 0.9800 ?
C10 H10B . 0.9800 ?
C11 C12 . 1.466(8) ?
C11 H11A . 0.9800 ?
C11 H11B . 0.9800 ?
C12 H12A . 0.9800 ?
C12 H12B . 0.9800 ?
